data_4109754
loop_
_publ_author_name
'David A. Evans'
'Yimon Aye'

_publ_contact_author_address
;Department of Chemistry & Chemical Biology
Harvard University
Cambridge, MA 02138
;
_publ_contact_author_email evans@chemistry.harvard.edu
_publ_contact_author_name 'Prof. David A. Evans'
_publ_section_title
;
 Aluminum-Catalyzed Enantio- and Diastereoselective Carbonyl Addition of
 Propargylsilanes. A New Approach to Enantioenriched Vinyl Epoxides
;
_journal_name_full 'Journal of the American Chemical Society'
_journal_page_first 9606
_journal_page_last 9607
_journal_paper_doi 10.1021/ja0740420
_journal_volume 129
_journal_year 2007
_chemical_formula_sum 'C31 H37 N O2 Si'
_chemical_formula_weight 483.71
_chemical_name_systematic
; 
 ? 
;
_space_group_IT_number 61
_symmetry_cell_setting orthorhombic
_symmetry_space_group_name_Hall '-P 2ac 2ab'
_symmetry_space_group_name_H-M 'P b c a'
_atom_sites_solution_hydrogens geom
_atom_sites_solution_primary direct
_atom_sites_solution_secondary difmap
_audit_creation_method SHELXL-97
_cell_angle_alpha 90.00
_cell_angle_beta 90.00
_cell_angle_gamma 90.00
_cell_formula_units_Z 8
_cell_length_a 9.6596(16)
_cell_length_b 21.302(4)
_cell_length_c 26.248(4)
_cell_measurement_reflns_used 984
_cell_measurement_temperature 193(2)
_cell_measurement_theta_max 22.74
_cell_measurement_theta_min 2.46
_cell_volume 5401.0(16)
_computing_cell_refinement 'Bruker SMART'
_computing_data_collection 'Bruker SMART'
_computing_data_reduction 'Bruker SAINT'
_computing_molecular_graphics 'Bruker SHELXTL'
_computing_publication_material 'Bruker SHELXTL'
_computing_structure_refinement 'SHELXL-97 (Sheldrick, 1997)'
_computing_structure_solution 'SHELXS-97 (Sheldrick, 1990)'
_diffrn_ambient_temperature 193(2)
_diffrn_measured_fraction_theta_full 0.996
_diffrn_measured_fraction_theta_max 0.996
_diffrn_measurement_device_type 'CCD area detector'
_diffrn_measurement_method 'phi and omega scans'
_diffrn_radiation_monochromator graphite
_diffrn_radiation_source 'fine-focus sealed tube'
_diffrn_radiation_type MoK\a
_diffrn_radiation_wavelength 0.71073
_diffrn_reflns_av_R_equivalents 0.0699
_diffrn_reflns_av_sigmaI/netI 0.0486
_diffrn_reflns_limit_h_max 12
_diffrn_reflns_limit_h_min -5
_diffrn_reflns_limit_k_max 28
_diffrn_reflns_limit_k_min -27
_diffrn_reflns_limit_l_max 34
_diffrn_reflns_limit_l_min -34
_diffrn_reflns_number 36172
_diffrn_reflns_theta_full 27.95
_diffrn_reflns_theta_max 27.95
_diffrn_reflns_theta_min 1.55
_exptl_absorpt_coefficient_mu 0.115
_exptl_absorpt_correction_T_max 0.9977
_exptl_absorpt_correction_T_min 0.9642
_exptl_absorpt_correction_type none
_exptl_crystal_colour colourless
_exptl_crystal_density_diffrn 1.190
_exptl_crystal_density_meas 0
_exptl_crystal_description rod
_exptl_crystal_F_000 2080
_exptl_crystal_size_max 0.32
_exptl_crystal_size_mid 0.10
_exptl_crystal_size_min 0.02
_refine_diff_density_max 0.840
_refine_diff_density_min -0.596
_refine_diff_density_rms 0.059
_refine_ls_extinction_method none
_refine_ls_goodness_of_fit_ref 1.074
_refine_ls_hydrogen_treatment mixed
_refine_ls_matrix_type full
_refine_ls_number_parameters 388
_refine_ls_number_reflns 6460
_refine_ls_number_restraints 0
_refine_ls_restrained_S_all 1.074
_refine_ls_R_factor_all 0.1010
_refine_ls_R_factor_gt 0.0699
_refine_ls_shift/su_max 0.001
_refine_ls_shift/su_mean 0.000
_refine_ls_structure_factor_coef Fsqd
_refine_ls_weighting_details 'calc w=1/[\s^2^(Fo^2^)+(0.0672P)^2^+3.8198P] where P=(Fo^2^+2Fc^2^)/3'
_refine_ls_weighting_scheme calc
_refine_ls_wR_factor_gt 0.1525
_refine_ls_wR_factor_ref 0.1689
_reflns_number_gt 4658
_reflns_number_total 6460
_reflns_threshold_expression >2sigma(I)
_cod_data_source_file ja0740420si20070604_115601.cif
_cod_data_source_block ya58sad
_cod_original_cell_volume 5401.1(16)
_cod_database_code 4109754

loop_
_symmetry_equiv_pos_as_xyz
'x, y, z'
'-x+1/2, -y, z+1/2'
'-x, y+1/2, -z+1/2'
'x+1/2, -y+1/2, -z'
'-x, -y, -z'
'x-1/2, y, -z-1/2'
'x, -y-1/2, z-1/2'
'-x-1/2, y-1/2, z'

loop_
_atom_site_label
_atom_site_type_symbol
_atom_site_fract_x
_atom_site_fract_y
_atom_site_fract_z
_atom_site_U_iso_or_equiv
_atom_site_adp_type
_atom_site_occupancy
_atom_site_symmetry_multiplicity
_atom_site_calc_flag
_atom_site_refinement_flags
C1 C 0.1667(2) 0.06720(11) 0.23408(8) 0.0260(5) Uani 1 1 d .
C2 C 0.1888(3) 0.12133(12) 0.26988(9) 0.0283(5) Uani 1 1 d .
C3 C 0.1242(3) 0.11950(12) 0.32087(9) 0.0297(5) Uani 1 1 d .
C4 C 0.1838(2) 0.15345(11) 0.36578(9) 0.0249(5) Uani 1 1 d .
C5 C 0.2812(3) 0.12506(12) 0.39353(10) 0.0309(6) Uani 1 1 d .
C6 C 0.3407(3) 0.06083(13) 0.38468(11) 0.0441(7) Uani 1 1 d .
H6A H 0.2907 0.0410 0.3560 0.053 Uiso 1 1 calc R
H6B H 0.4389 0.0653 0.3745 0.053 Uiso 1 1 calc R
C7 C 0.3327(6) 0.01920(19) 0.42908(19) 0.105(2) Uani 1 1 d .
H7A H 0.3632 -0.0227 0.4172 0.126 Uiso 1 1 calc R
H7B H 0.4043 0.0341 0.4532 0.126 Uiso 1 1 calc R
C8 C 0.2162(7) 0.0095(2) 0.4571(2) 0.138(3) Uani 1 1 d .
H8A H 0.1419 0.0020 0.4319 0.166 Uiso 1 1 calc R
H8B H 0.1952 0.0506 0.4730 0.166 Uiso 1 1 calc R
C10 C -0.0898(2) 0.21574(11) 0.37444(9) 0.0258(5) Uani 1 1 d .
C11 C -0.1796(3) 0.25408(14) 0.34736(12) 0.0435(7) Uani 1 1 d .
C12 C -0.3185(3) 0.23935(16) 0.34189(15) 0.0561(9) Uani 1 1 d .
C13 C -0.3713(3) 0.18641(15) 0.36353(13) 0.0451(7) Uani 1 1 d .
C14 C -0.2855(3) 0.14770(14) 0.39121(12) 0.0416(7) Uani 1 1 d .
C15 C -0.1468(3) 0.16215(13) 0.39638(10) 0.0341(6) Uani 1 1 d .
C16 C 0.1417(3) 0.25997(11) 0.44828(9) 0.0271(5) Uani 1 1 d .
C17 C 0.2893(3) 0.28589(13) 0.45114(10) 0.0382(6) Uani 1 1 d .
H17A H 0.3079 0.3008 0.4858 0.057 Uiso 1 1 calc R
H17B H 0.2992 0.3208 0.4271 0.057 Uiso 1 1 calc R
H17C H 0.3552 0.2526 0.4424 0.057 Uiso 1 1 calc R
C18 C 0.1241(3) 0.20950(12) 0.48946(9) 0.0334(6) Uani 1 1 d .
H18A H 0.1968 0.1778 0.4857 0.050 Uiso 1 1 calc R
H18B H 0.0332 0.1896 0.4858 0.050 Uiso 1 1 calc R
H18C H 0.1309 0.2289 0.5232 0.050 Uiso 1 1 calc R
C19 C 0.0405(3) 0.31408(12) 0.46059(10) 0.0377(6) Uani 1 1 d .
H19A H 0.0585 0.3296 0.4951 0.057 Uiso 1 1 calc R
H19B H -0.0549 0.2987 0.4584 0.057 Uiso 1 1 calc R
H19C H 0.0539 0.3482 0.4361 0.057 Uiso 1 1 calc R
C20 C 0.1682(3) 0.29188(11) 0.33542(9) 0.0263(5) Uani 1 1 d .
C21 C 0.1083(3) 0.35121(12) 0.32865(10) 0.0334(6) Uani 1 1 d .
C22 C 0.1660(3) 0.39500(13) 0.29560(11) 0.0426(7) Uani 1 1 d .
H22 H 0.1225 0.4346 0.2910 0.051 Uiso 1 1 calc R
C23 C 0.2855(3) 0.38132(15) 0.26957(12) 0.0461(8) Uani 1 1 d .
C24 C 0.3490(3) 0.32385(15) 0.27641(11) 0.0425(7) Uani 1 1 d .
C25 C 0.2902(3) 0.27986(13) 0.30863(10) 0.0321(6) Uani 1 1 d .
C26 C 0.2997(3) -0.00497(11) 0.17813(9) 0.0271(5) Uani 1 1 d .
C27 C 0.1941(3) -0.02128(13) 0.14489(10) 0.0362(6) Uani 1 1 d .
C28 C 0.2174(4) -0.06774(14) 0.10893(11) 0.0446(7) Uani 1 1 d .
C29 C 0.3436(4) -0.09762(14) 0.10559(11) 0.0490(8) Uani 1 1 d .
C30 C 0.4477(4) -0.08156(14) 0.13850(12) 0.0446(7) Uani 1 1 d .
C31 C 0.4264(3) -0.03512(12) 0.17513(10) 0.0341(6) Uani 1 1 d .
H31 H 0.4987 -0.0242 0.1980 0.041 Uiso 1 1 calc R
H2 H 0.274(2) 0.1451(10) 0.2682(8) 0.015(6) Uiso 1 1 d .
H3 H 0.069(3) 0.0832(12) 0.3267(9) 0.025(6) Uiso 1 1 d .
H5 H 0.318(3) 0.1461(12) 0.4234(10) 0.030(7) Uiso 1 1 d .
H27 H 0.108(3) -0.0022(13) 0.1488(11) 0.040(8) Uiso 1 1 d .
H21 H 0.027(3) 0.3627(12) 0.3463(10) 0.033(7) Uiso 1 1 d .
H13 H -0.463(4) 0.1743(15) 0.3591(12) 0.060(10) Uiso 1 1 d .
H14 H -0.318(3) 0.1117(16) 0.4049(12) 0.057(10) Uiso 1 1 d .
H15 H -0.090(3) 0.1356(14) 0.4166(11) 0.042(8) Uiso 1 1 d .
H25 H 0.333(3) 0.2417(13) 0.3133(10) 0.036(8) Uiso 1 1 d .
H28 H 0.140(3) -0.0772(14) 0.0851(12) 0.049(9) Uiso 1 1 d .
H29 H 0.352(4) -0.1308(16) 0.0804(13) 0.064(10) Uiso 1 1 d .
H11 H -0.142(4) 0.2930(16) 0.3305(13) 0.065(10) Uiso 1 1 d .
H30 H 0.536(3) -0.1011(15) 0.1364(12) 0.052(9) Uiso 1 1 d .
H23 H 0.326(3) 0.4092(14) 0.2472(12) 0.046(8) Uiso 1 1 d .
H24 H 0.429(4) 0.3144(15) 0.2596(12) 0.057(10) Uiso 1 1 d .
H12 H -0.378(4) 0.2656(16) 0.3216(13) 0.065(10) Uiso 1 1 d .
H1N H 0.358(3) 0.0563(13) 0.2272(10) 0.032(8) Uiso 1 1 d .
N1 N 0.2848(2) 0.04343(10) 0.21498(8) 0.0272(5) Uani 1 1 d .
O1 O 0.05062(18) 0.04756(9) 0.22453(7) 0.0351(4) Uani 1 1 d .
O2 O 0.0670(2) 0.15660(9) 0.28054(7) 0.0428(5) Uani 1 1 d .
Si1 Si 0.10121(7) 0.23112(3) 0.38117(2) 0.02237(16) Uani 1 1 d .
C9 C 0.1935(6) -0.03652(18) 0.49693(18) 0.1053(19) Uani 1 1 d .
H9A H 0.2274 -0.0776 0.4856 0.158 Uiso 1 1 calc R
H9B H 0.0943 -0.0393 0.5044 0.158 Uiso 1 1 calc R
H9C H 0.2434 -0.0238 0.5278 0.158 Uiso 1 1 calc R

loop_
_atom_site_aniso_label
_atom_site_aniso_U_11
_atom_site_aniso_U_22
_atom_site_aniso_U_33
_atom_site_aniso_U_23
_atom_site_aniso_U_13
_atom_site_aniso_U_12
C1 0.0248(12) 0.0306(12) 0.0225(11) 0.0012(9) 0.0022(9) -0.0017(10)
C2 0.0251(12) 0.0305(13) 0.0294(12) -0.0030(10) 0.0018(10) 0.0000(10)
C3 0.0259(13) 0.0325(13) 0.0308(12) -0.0016(10) 0.0030(10) -0.0027(11)
C4 0.0231(12) 0.0266(11) 0.0251(11) -0.0008(9) 0.0060(9) -0.0012(9)
C5 0.0289(13) 0.0325(13) 0.0314(13) -0.0008(10) 0.0065(11) 0.0017(11)
C6 0.0431(16) 0.0382(15) 0.0511(17) 0.0014(13) 0.0097(14) 0.0153(13)
C7 0.172(5) 0.049(2) 0.094(3) 0.023(2) 0.052(3) 0.048(3)
C8 0.194(7) 0.064(3) 0.157(5) 0.053(3) 0.109(5) 0.041(3)
C10 0.0236(12) 0.0285(12) 0.0253(11) -0.0015(9) 0.0005(10) -0.0023(9)
C11 0.0309(15) 0.0436(16) 0.0562(18) 0.0168(14) -0.0089(13) -0.0061(13)
C12 0.0306(16) 0.056(2) 0.082(2) 0.0177(18) -0.0201(16) -0.0022(15)
C13 0.0227(14) 0.0498(17) 0.063(2) -0.0054(15) -0.0016(13) -0.0065(13)
C14 0.0355(16) 0.0393(16) 0.0500(17) 0.0013(13) 0.0039(13) -0.0124(13)
C15 0.0294(13) 0.0341(14) 0.0387(14) 0.0039(11) -0.0038(12) -0.0017(11)
C16 0.0268(12) 0.0291(12) 0.0253(11) -0.0015(9) -0.0014(10) 0.0017(10)
C17 0.0357(15) 0.0427(15) 0.0364(14) -0.0024(12) -0.0091(12) -0.0069(12)
C18 0.0376(15) 0.0365(13) 0.0261(12) 0.0031(10) 0.0037(11) 0.0045(12)
C19 0.0441(16) 0.0352(14) 0.0338(14) -0.0058(11) -0.0014(12) 0.0087(12)
C20 0.0273(12) 0.0289(12) 0.0226(11) 0.0031(9) -0.0041(10) -0.0070(10)
C21 0.0341(15) 0.0324(13) 0.0338(13) 0.0041(11) -0.0064(12) -0.0015(12)
C22 0.0498(18) 0.0336(14) 0.0444(16) 0.0152(12) -0.0176(14) -0.0112(13)
C23 0.0422(17) 0.0520(18) 0.0442(16) 0.0236(14) -0.0079(14) -0.0185(15)
C24 0.0341(16) 0.0571(19) 0.0364(15) 0.0115(13) 0.0029(13) -0.0117(14)
C25 0.0308(14) 0.0359(14) 0.0298(13) 0.0041(11) 0.0002(11) -0.0061(11)
C26 0.0327(13) 0.0254(11) 0.0233(11) -0.0010(9) 0.0037(10) -0.0065(10)
C27 0.0379(15) 0.0377(14) 0.0330(14) -0.0031(11) -0.0010(12) -0.0047(12)
C28 0.055(2) 0.0447(17) 0.0338(15) -0.0082(12) -0.0046(14) -0.0126(15)
C29 0.077(2) 0.0346(15) 0.0354(15) -0.0105(12) 0.0050(16) -0.0029(16)
C30 0.0532(19) 0.0373(15) 0.0434(16) -0.0040(12) 0.0112(15) 0.0098(14)
C31 0.0366(15) 0.0330(13) 0.0327(13) -0.0018(10) 0.0038(11) 0.0017(11)
N1 0.0215(11) 0.0311(11) 0.0289(10) -0.0052(8) -0.0007(9) -0.0038(9)
O1 0.0230(9) 0.0479(11) 0.0344(9) -0.0070(8) 0.0023(8) -0.0056(8)
O2 0.0444(12) 0.0498(12) 0.0344(10) -0.0093(9) -0.0069(9) 0.0214(9)
Si1 0.0211(3) 0.0235(3) 0.0225(3) 0.0020(2) 0.0001(3) -0.0011(2)
C9 0.186(6) 0.045(2) 0.084(3) 0.012(2) 0.040(3) 0.009(3)

loop_
_atom_type_symbol
_atom_type_description
_atom_type_scat_dispersion_real
_atom_type_scat_dispersion_imag
_atom_type_scat_source
C C 0.0033 0.0016 'International Tables Vol C Tables 4.2.6.8 and 6.1.1.4'
H H 0.0000 0.0000 'International Tables Vol C Tables 4.2.6.8 and 6.1.1.4'
N N 0.0061 0.0033 'International Tables Vol C Tables 4.2.6.8 and 6.1.1.4'
O O 0.0106 0.0060 'International Tables Vol C Tables 4.2.6.8 and 6.1.1.4'
Si Si 0.0817 0.0704 'International Tables Vol C Tables 4.2.6.8 and 6.1.1.4'

loop_
_geom_angle_atom_site_label_1
_geom_angle_atom_site_label_2
_geom_angle_atom_site_label_3
_geom_angle
O1 C1 N1 124.9(2)
O1 C1 C2 121.4(2)
N1 C1 C2 113.7(2)
O2 C2 C3 59.11(15)
O2 C2 C1 114.2(2)
C3 C2 C1 119.1(2)
O2 C3 C2 58.59(16)
O2 C3 C4 117.6(2)
C2 C3 C4 122.5(2)
C5 C4 C3 118.8(2)
C5 C4 Si1 125.46(19)
C3 C4 Si1 115.52(17)
C4 C5 C6 126.7(3)
C7 C6 C5 114.1(3)
C8 C7 C6 124.4(5)
C7 C8 C9 128.2(5)
C11 C10 C15 116.6(2)
C11 C10 Si1 123.97(19)
C15 C10 Si1 119.45(19)
C12 C11 C10 121.7(3)
C13 C12 C11 120.5(3)
C12 C13 C14 119.4(3)
C13 C14 C15 120.2(3)
C14 C15 C10 121.7(3)
C17 C16 C18 108.8(2)
C17 C16 C19 108.0(2)
C18 C16 C19 107.8(2)
C17 C16 Si1 110.65(17)
C18 C16 Si1 113.72(17)
C19 C16 Si1 107.70(16)
C25 C20 C21 116.8(2)
C25 C20 Si1 119.09(19)
C21 C20 Si1 124.0(2)
C22 C21 C20 121.2(3)
C23 C22 C21 120.3(3)
C22 C23 C24 119.8(3)
C23 C24 C25 119.8(3)
C24 C25 C20 122.0(3)
C31 C26 C27 119.9(2)
C31 C26 N1 117.7(2)
C27 C26 N1 122.4(2)
C28 C27 C26 119.2(3)
C29 C28 C27 121.1(3)
C30 C29 C28 119.6(3)
C29 C30 C31 120.2(3)
C26 C31 C30 119.9(3)
C1 N1 C26 127.8(2)
C2 O2 C3 62.30(16)
C20 Si1 C4 108.80(11)
C20 Si1 C10 113.41(11)
C4 Si1 C10 104.02(10)
C20 Si1 C16 107.31(10)
C4 Si1 C16 113.28(11)
C10 Si1 C16 110.13(10)

loop_
_geom_bond_atom_site_label_1
_geom_bond_atom_site_label_2
_geom_bond_distance
C1 O1 1.223(3)
C1 N1 1.345(3)
C1 C2 1.503(3)
C2 O2 1.424(3)
C2 C3 1.477(3)
C3 O2 1.432(3)
C3 C4 1.498(3)
C4 C5 1.335(3)
C4 Si1 1.881(2)
C5 C6 1.502(4)
C6 C7 1.467(5)
C7 C8 1.360(7)
C8 C9 1.449(6)
C10 C11 1.387(4)
C10 C15 1.392(3)
C10 Si1 1.882(2)
C11 C12 1.386(4)
C12 C13 1.362(4)
C13 C14 1.377(4)
C14 C15 1.381(4)
C16 C17 1.531(4)
C16 C18 1.534(3)
C16 C19 1.545(3)
C16 Si1 1.906(2)
C20 C25 1.395(4)
C20 C21 1.402(3)
C20 Si1 1.881(2)
C21 C22 1.390(4)
C22 C23 1.373(4)
C23 C24 1.381(5)
C24 C25 1.384(4)
C26 C31 1.384(4)
C26 C27 1.387(4)
C26 N1 1.421(3)
C27 C28 1.386(4)
C28 C29 1.378(5)
C29 C30 1.369(5)
C30 C31 1.395(4)

loop_
_geom_hbond_atom_site_label_D
_geom_hbond_atom_site_label_H
_geom_hbond_atom_site_label_A
_geom_hbond_distance_DH
_geom_hbond_distance_HA
_geom_hbond_distance_DA
_geom_hbond_angle_DHA
_geom_hbond_site_symmetry_A
N1 H1N O1 0.82(3) 2.26(3) 3.021(3) 154(3) 6_656

loop_
_geom_torsion_atom_site_label_1
_geom_torsion_atom_site_label_2
_geom_torsion_atom_site_label_3
_geom_torsion_atom_site_label_4
_geom_torsion
O1 C1 C2 O2 -15.3(3)
N1 C1 C2 O2 165.4(2)
O1 C1 C2 C3 51.5(3)
N1 C1 C2 C3 -127.9(2)
C1 C2 C3 O2 -102.4(2)
O2 C2 C3 C4 -104.8(3)
C1 C2 C3 C4 152.9(2)
O2 C3 C4 C5 -154.7(2)
C2 C3 C4 C5 -86.1(3)
O2 C3 C4 Si1 30.3(3)
C2 C3 C4 Si1 99.0(2)
C3 C4 C5 C6 0.2(4)
Si1 C4 C5 C6 174.6(2)
C4 C5 C6 C7 -125.7(4)
C5 C6 C7 C8 49.2(7)
C6 C7 C8 C9 171.0(5)
C15 C10 C11 C12 -0.8(5)
Si1 C10 C11 C12 177.4(3)
C10 C11 C12 C13 0.5(6)
C11 C12 C13 C14 0.4(6)
C12 C13 C14 C15 -0.8(5)
C13 C14 C15 C10 0.4(5)
C11 C10 C15 C14 0.4(4)
Si1 C10 C15 C14 -178.0(2)
C25 C20 C21 C22 1.9(4)
Si1 C20 C21 C22 177.5(2)
C20 C21 C22 C23 -1.4(4)
C21 C22 C23 C24 -0.2(4)
C22 C23 C24 C25 1.4(4)
C23 C24 C25 C20 -0.9(4)
C21 C20 C25 C24 -0.7(4)
Si1 C20 C25 C24 -176.6(2)
C31 C26 C27 C28 -0.1(4)
N1 C26 C27 C28 178.1(2)
C26 C27 C28 C29 -0.3(4)
C27 C28 C29 C30 0.4(5)
C28 C29 C30 C31 -0.2(5)
C27 C26 C31 C30 0.4(4)
N1 C26 C31 C30 -177.9(2)
C29 C30 C31 C26 -0.2(4)
O1 C1 N1 C26 4.7(4)
C2 C1 N1 C26 -176.0(2)
C31 C26 N1 C1 -160.8(2)
C27 C26 N1 C1 20.9(4)
C1 C2 O2 C3 110.6(2)
C4 C3 O2 C2 113.1(2)
C25 C20 Si1 C4 -18.6(2)
C21 C20 Si1 C4 165.9(2)
C25 C20 Si1 C10 -133.80(19)
C21 C20 Si1 C10 50.7(2)
C25 C20 Si1 C16 104.4(2)
C21 C20 Si1 C16 -71.2(2)
C5 C4 Si1 C20 107.4(2)
C3 C4 Si1 C20 -78.05(19)
C5 C4 Si1 C10 -131.5(2)
C3 C4 Si1 C10 43.12(19)
C5 C4 Si1 C16 -11.9(3)
C3 C4 Si1 C16 162.69(17)
C11 C10 Si1 C20 -13.9(3)
C15 C10 Si1 C20 164.32(19)
C11 C10 Si1 C4 -131.9(2)
C15 C10 Si1 C4 46.3(2)
C11 C10 Si1 C16 106.4(2)
C15 C10 Si1 C16 -75.4(2)
C17 C16 Si1 C20 -44.0(2)
C18 C16 Si1 C20 -166.77(17)
C19 C16 Si1 C20 73.88(19)
C17 C16 Si1 C4 76.1(2)
C18 C16 Si1 C4 -46.7(2)
C19 C16 Si1 C4 -166.01(16)
C17 C16 Si1 C10 -167.88(17)
C18 C16 Si1 C10 69.3(2)
C19 C16 Si1 C10 -50.00(19)
